data_7229149
loop_
_publ_author_name
'Niu, Chang-Shan'
'Li, Yong'
'Liu, Yun-Bao'
'Ma, Shuang-Gang'
'Liu, Fei'
'Li, Li'
'Xu, Song'
'Wang, Xiao-Jing'
'Liu, Sheng'
'Wang, Ru-Bing'
'Qu, Jing'
'Yu, Shi-Shan'

_publ_section_title
;
 Biological and chemical guided isolation of 3,4-secograyanane
 diterpenoids from the roots of Pieris formosa
;
_journal_issue 69
_journal_name_full 'RSC Adv.'
_journal_page_first 43921
_journal_paper_doi 10.1039/C7RA08635K
_journal_volume 7
_journal_year 2017
_chemical_absolute_configuration ad
_chemical_formula_moiety 'C31 H42 O14, C O, O'
_chemical_formula_sum 'C32 H48 O16'
_chemical_formula_weight 688.70
_chemical_name_systematic 'secopierisformoside G'
_space_group_crystal_system monoclinic
_space_group_IT_number 4
_space_group_name_Hall 'P 2yb'
_space_group_name_H-M_alt 'P 1 21 1'
_symmetry_space_group_name_Hall 'P 2yb'
_symmetry_space_group_name_H-M 'P 1 21 1'
_atom_sites_solution_hydrogens geom
_atom_sites_solution_primary direct
_atom_sites_solution_secondary difmap
_audit_creation_date 2015-11-06
_audit_creation_method
;
  Olex2 1.1
  (compiled 2011.02.15 svn.r1672, GUI svn.r3494)
;
_audit_update_record
;
2017-05-07 deposited with the CCDC.
2017-08-23 downloaded from the CCDC.
;
_cell_angle_alpha 90.00
_cell_angle_beta 99.441(2)
_cell_angle_gamma 90.00
_cell_formula_units_Z 4
_cell_length_a 12.8374(3)
_cell_length_b 10.8913(3)
_cell_length_c 24.3599(6)
_cell_measurement_reflns_used 10615
_cell_measurement_temperature 102.8
_cell_measurement_theta_max 70.9508
_cell_measurement_theta_min 3.4870
_cell_volume 3359.77(15)
_computing_cell_refinement
;
CrysAlisPro, Agilent Technologies,
Version 1.171.35.11 (release 16-05-2011 CrysAlis171 .NET)
(compiled May 16 2011,17:55:39)
;
_computing_data_collection
;
CrysAlisPro, Agilent Technologies,
Version 1.171.35.11 (release 16-05-2011 CrysAlis171 .NET)
(compiled May 16 2011,17:55:39)
;
_computing_data_reduction
;
CrysAlisPro, Agilent Technologies,
Version 1.171.35.11 (release 16-05-2011 CrysAlis171 .NET)
(compiled May 16 2011,17:55:39)
;
_computing_molecular_graphics
;
O. V. Dolomanov, L. J. Bourhis, R. J. Gildea, J. A. K. Howard and H. Puschmann,
OLEX2: a complete structure solution, refinement and analysis program.
J. Appl. Cryst. (2009). 42, 339-341.
;
_computing_publication_material
;
O. V. Dolomanov, L. J. Bourhis, R. J. Gildea, J. A. K. Howard and H. Puschmann,
OLEX2: a complete structure solution, refinement and analysis program.
J. Appl. Cryst. (2009). 42, 339-341.
;
_computing_structure_refinement 'SHELXL-97 (Sheldrick, 1997)'
_computing_structure_solution 'A short history of SHELX (Sheldrick, 2007)/Bruker'
_diffrn_ambient_temperature 102.8
_diffrn_detector_area_resol_mean 16.0971
_diffrn_measured_fraction_theta_full 0.990
_diffrn_measured_fraction_theta_max 0.990
_diffrn_measurement_details
;
#__ type_ start__ end____ width___ exp.time_
  1 omega    7.00   60.00   1.0000    1.5000
omega____ theta____ kappa____ phi______ frames
    -       -3.5000   45.0000 -150.0000 53

#__ type_ start__ end____ width___ exp.time_
  2 omega  -41.00    5.00   1.0000    1.5000
omega____ theta____ kappa____ phi______ frames
    -       -3.5000  111.0000  120.0000 46

#__ type_ start__ end____ width___ exp.time_
  3 omega   67.00   94.00   1.0000    1.5000
omega____ theta____ kappa____ phi______ frames
    -       36.8122   77.0000 -180.0000 27

#__ type_ start__ end____ width___ exp.time_
  4 omega  -31.00   50.00   1.0000    1.5000
omega____ theta____ kappa____ phi______ frames
    -       36.8122  -37.0000  150.0000 81

#__ type_ start__ end____ width___ exp.time_
  5 omega   53.00   80.00   1.0000    1.5000
omega____ theta____ kappa____ phi______ frames
    -       36.8122   37.0000  -30.0000 27

#__ type_ start__ end____ width___ exp.time_
  6 omega  -23.00   46.00   1.0000    1.5000
omega____ theta____ kappa____ phi______ frames
    -       36.8122  -77.0000  -90.0000 69

#__ type_ start__ end____ width___ exp.time_
  7 omega   73.00  100.00   1.0000    1.5000
omega____ theta____ kappa____ phi______ frames
    -       36.8122   77.0000 -120.0000 27

#__ type_ start__ end____ width___ exp.time_
  8 omega   12.00   46.00   1.0000    1.5000
omega____ theta____ kappa____ phi______ frames
    -       36.8122   77.0000  -90.0000 34

#__ type_ start__ end____ width___ exp.time_
  9 omega  -28.00   53.00   1.0000    1.5000
omega____ theta____ kappa____ phi______ frames
    -       36.8122  -37.0000    0.0000 81

#__ type_ start__ end____ width___ exp.time_
 10 omega   21.00   98.00   1.0000    1.5000
omega____ theta____ kappa____ phi______ frames
    -       36.8122   37.0000  -60.0000 77

#__ type_ start__ end____ width___ exp.time_
 11 omega   14.00   53.00   1.0000    1.5000
omega____ theta____ kappa____ phi______ frames
    -       36.8122   77.0000  -60.0000 39

#__ type_ start__ end____ width___ exp.time_
 12 omega   20.00   86.00   1.0000    1.5000
omega____ theta____ kappa____ phi______ frames
    -       36.8122   37.0000    0.0000 66

#__ type_ start__ end____ width___ exp.time_
 13 omega  -31.00   56.00   1.0000    1.5000
omega____ theta____ kappa____ phi______ frames
    -       36.8122  -37.0000   60.0000 87

#__ type_ start__ end____ width___ exp.time_
 14 omega  127.00  175.00   1.0000    3.0000
omega____ theta____ kappa____ phi______ frames
    -      108.0000   77.0000 -180.0000 48

#__ type_ start__ end____ width___ exp.time_
 15 omega   70.00   98.00   1.0000    3.0000
omega____ theta____ kappa____ phi______ frames
    -      108.0000   15.0000  -60.0000 28

#__ type_ start__ end____ width___ exp.time_
 16 omega   81.00  115.00   1.0000    3.0000
omega____ theta____ kappa____ phi______ frames
    -      108.0000   77.0000 -180.0000 34

#__ type_ start__ end____ width___ exp.time_
 17 omega  101.00  153.00   1.0000    3.0000
omega____ theta____ kappa____ phi______ frames
    -      108.0000  111.0000  -30.0000 52

#__ type_ start__ end____ width___ exp.time_
 18 omega  130.00  167.00   1.0000    3.0000
omega____ theta____ kappa____ phi______ frames
    -      108.0000   77.0000 -120.0000 37

#__ type_ start__ end____ width___ exp.time_
 19 omega  148.00  174.00   1.0000    3.0000
omega____ theta____ kappa____ phi______ frames
    -      108.0000   15.0000  -30.0000 26

#__ type_ start__ end____ width___ exp.time_
 20 omega   72.00   97.00   1.0000    3.0000
omega____ theta____ kappa____ phi______ frames
    -      108.0000   15.0000 -120.0000 25

#__ type_ start__ end____ width___ exp.time_
 21 omega  101.00  152.00   1.0000    3.0000
omega____ theta____ kappa____ phi______ frames
    -      108.0000  111.0000   30.0000 51

#__ type_ start__ end____ width___ exp.time_
 22 omega   81.00  107.00   1.0000    3.0000
omega____ theta____ kappa____ phi______ frames
    -      108.0000   77.0000 -120.0000 26

#__ type_ start__ end____ width___ exp.time_
 23 omega  117.00  143.00   1.0000    3.0000
omega____ theta____ kappa____ phi______ frames
    -      108.0000   77.0000  -90.0000 26

#__ type_ start__ end____ width___ exp.time_
 24 omega   88.00  114.00   1.0000    3.0000
omega____ theta____ kappa____ phi______ frames
    -      108.0000   34.0000  -31.0000 26

#__ type_ start__ end____ width___ exp.time_
 25 omega   93.00  119.00   1.0000    3.0000
omega____ theta____ kappa____ phi______ frames
    -      108.0000   45.0000 -180.0000 26

#__ type_ start__ end____ width___ exp.time_
 26 omega   71.00  103.00   1.0000    3.0000
omega____ theta____ kappa____ phi______ frames
    -      108.0000   15.0000  -90.0000 32

#__ type_ start__ end____ width___ exp.time_
 27 omega   81.00  107.00   1.0000    3.0000
omega____ theta____ kappa____ phi______ frames
    -      108.0000   77.0000  -90.0000 26

#__ type_ start__ end____ width___ exp.time_
 28 omega  108.00  134.00   1.0000    3.0000
omega____ theta____ kappa____ phi______ frames
    -      108.0000  -77.0000  -60.0000 26

#__ type_ start__ end____ width___ exp.time_
 29 omega   71.00  132.00   1.0000    3.0000
omega____ theta____ kappa____ phi______ frames
    -      108.0000   15.0000  -30.0000 61

#__ type_ start__ end____ width___ exp.time_
 30 omega   44.00  121.00   1.0000    3.0000
omega____ theta____ kappa____ phi______ frames
    -      108.0000  -77.0000  150.0000 77

#__ type_ start__ end____ width___ exp.time_
 31 omega  120.00  173.00   1.0000    3.0000
omega____ theta____ kappa____ phi______ frames
    -      108.0000   77.0000  -60.0000 53

#__ type_ start__ end____ width___ exp.time_
 32 omega   93.00  119.00   1.0000    3.0000
omega____ theta____ kappa____ phi______ frames
    -      108.0000   45.0000  -90.0000 26

#__ type_ start__ end____ width___ exp.time_
 33 omega   81.00  107.00   1.0000    3.0000
omega____ theta____ kappa____ phi______ frames
    -      108.0000   77.0000  -60.0000 26

#__ type_ start__ end____ width___ exp.time_
 34 omega   93.00  120.00   1.0000    3.0000
omega____ theta____ kappa____ phi______ frames
    -      108.0000   45.0000 -150.0000 27

#__ type_ start__ end____ width___ exp.time_
 35 omega   71.00  109.00   1.0000    3.0000
omega____ theta____ kappa____ phi______ frames
    -      108.0000   15.0000    0.0000 38

#__ type_ start__ end____ width___ exp.time_
 36 omega  128.00  174.00   1.0000    3.0000
omega____ theta____ kappa____ phi______ frames
    -      108.0000   77.0000 -150.0000 46

#__ type_ start__ end____ width___ exp.time_
 37 omega   89.00  114.00   1.0000    3.0000
omega____ theta____ kappa____ phi______ frames
    -      108.0000   34.0000 -170.0000 25

#__ type_ start__ end____ width___ exp.time_
 38 omega   93.00  119.00   1.0000    3.0000
omega____ theta____ kappa____ phi______ frames
    -      108.0000   45.0000  -60.0000 26

#__ type_ start__ end____ width___ exp.time_
 39 omega   81.00  112.00   1.0000    3.0000
omega____ theta____ kappa____ phi______ frames
    -      108.0000   77.0000 -150.0000 31

#__ type_ start__ end____ width___ exp.time_
 40 omega   56.00   86.00   1.0000    3.0000
omega____ theta____ kappa____ phi______ frames
    -      108.0000  -45.0000 -150.0000 30

#__ type_ start__ end____ width___ exp.time_
 41 omega   81.00  175.00   1.0000    3.0000
omega____ theta____ kappa____ phi______ frames
    -      108.0000   77.0000    0.0000 94

#__ type_ start__ end____ width___ exp.time_
 42 omega  105.00  164.00   1.0000    3.0000
omega____ theta____ kappa____ phi______ frames
    -      108.0000   15.0000  120.0000 59
;
_diffrn_measurement_device_type 'Xcalibur, Eos, Gemini'
_diffrn_measurement_method '\w scans'
_diffrn_orient_matrix_UB_11 0.0195628000
_diffrn_orient_matrix_UB_12 -0.0221472000
_diffrn_orient_matrix_UB_13 0.0633225000
_diffrn_orient_matrix_UB_21 0.1082203000
_diffrn_orient_matrix_UB_22 -0.0572944000
_diffrn_orient_matrix_UB_23 -0.0040580000
_diffrn_orient_matrix_UB_31 0.0520528000
_diffrn_orient_matrix_UB_32 0.1273767000
_diffrn_orient_matrix_UB_33 0.0092124000
_diffrn_radiation_monochromator graphite
_diffrn_radiation_type 'Cu K\a'
_diffrn_radiation_wavelength 1.5418
_diffrn_reflns_av_R_equivalents 0.0299
_diffrn_reflns_av_unetI/netI 0.0371
_diffrn_reflns_limit_h_max 15
_diffrn_reflns_limit_h_min -15
_diffrn_reflns_limit_k_max 13
_diffrn_reflns_limit_k_min -12
_diffrn_reflns_limit_l_max 29
_diffrn_reflns_limit_l_min -29
_diffrn_reflns_number 28272
_diffrn_reflns_theta_full 71.09
_diffrn_reflns_theta_max 71.09
_diffrn_reflns_theta_min 3.67
_diffrn_source 'Enhance (Cu) X-ray Source'
_exptl_absorpt_coefficient_mu 0.925
_exptl_absorpt_correction_T_max 1.00000
_exptl_absorpt_correction_T_min 0.86543
_exptl_absorpt_correction_type multi-scan
_exptl_absorpt_process_details
;
CrysAlisPro, Agilent Technologies,
Version 1.171.35.11 (release 16-05-2011 CrysAlis171 .NET)
(compiled May 16 2011,17:55:39)
Empirical absorption correction using spherical harmonics,
 implemented in SCALE3 ABSPACK scaling algorithm.
;
_exptl_crystal_density_diffrn 1.362
_exptl_crystal_density_method 'not measured'
_exptl_crystal_F_000 1472
_exptl_crystal_size_max 0.18
_exptl_crystal_size_mid 0.15
_exptl_crystal_size_min 0.05
_refine_diff_density_max 1.168
_refine_diff_density_min -0.616
_refine_diff_density_rms 0.066
_refine_ls_abs_structure_details 'Flack H D (1983), Acta Cryst. A39, 876-881'
_refine_ls_abs_structure_Flack -0.07(15)
_refine_ls_extinction_method none
_refine_ls_goodness_of_fit_ref 1.038
_refine_ls_hydrogen_treatment mixed
_refine_ls_matrix_type full
_refine_ls_number_parameters 883
_refine_ls_number_reflns 11987
_refine_ls_number_restraints 1
_refine_ls_restrained_S_all 1.038
_refine_ls_R_factor_all 0.0635
_refine_ls_R_factor_gt 0.0592
_refine_ls_shift/su_max 0.002
_refine_ls_shift/su_mean 0.000
_refine_ls_structure_factor_coef Fsqd
_refine_ls_weighting_details 'calc w=1/[\s^2^(Fo^2^)+(0.1038P)^2^+1.7002P] where P=(Fo^2^+2Fc^2^)/3'
_refine_ls_weighting_scheme calc
_refine_ls_wR_factor_gt 0.1599
_refine_ls_wR_factor_ref 0.1658
_reflns_number_gt 11091
_reflns_number_total 11987
_reflns_threshold_expression >2sigma(I)
_cod_data_source_file c7ra08635k2.cif
_cod_data_source_block exp_3589
_cod_original_cell_volume 3359.79(14)
_cod_database_code 7229149
_reflns_odcompleteness_completeness 99.98
_reflns_odcompleteness_iscentric 1
_reflns_odcompleteness_theta 66.97

loop_
_space_group_symop_id
_space_group_symop_operation_xyz
1 'x, y, z'
2 '-x, y+1/2, -z'

loop_
_atom_site_label
_atom_site_type_symbol
_atom_site_fract_x
_atom_site_fract_y
_atom_site_fract_z
_atom_site_U_iso_or_equiv
_atom_site_adp_type
_atom_site_occupancy
_atom_site_symmetry_multiplicity
_atom_site_calc_flag
_atom_site_refinement_flags
O2 O -0.07548(16) -0.9928(2) -0.20044(8) 0.0274(4) Uani 1 1 d .
O9 O 0.31181(16) -0.9290(2) -0.15655(9) 0.0296(5) Uani 1 1 d .
O8 O 0.17501(15) -0.9409(2) -0.09071(8) 0.0279(5) Uani 1 1 d .
O19 O 0.48246(17) -1.5812(2) -0.39125(9) 0.0294(5) Uani 1 1 d .
O5 O -0.01637(16) -0.9761(2) -0.08409(8) 0.0282(5) Uani 1 1 d .
O25 O 0.09747(17) -1.9074(2) -0.42161(10) 0.0331(5) Uani 1 1 d .
O18 O 0.56130(18) -1.9460(2) -0.42286(9) 0.0321(5) Uani 1 1 d .
H18 H 0.5580 -2.0098 -0.4409 0.048 Uiso 1 1 calc R
O27 O 0.26213(17) -1.8093(2) -0.46907(10) 0.0329(5) Uani 1 1 d .
O23 O 0.19781(18) -1.8252(2) -0.33210(9) 0.0308(5) Uani 1 1 d .
O1 O -0.25895(16) -1.1067(2) -0.18615(9) 0.0343(5) Uani 1 1 d .
O20 O 0.45094(19) -1.6060(2) -0.48448(9) 0.0342(5) Uani 1 1 d .
O13 O 0.27577(19) -1.1270(3) -0.04327(9) 0.0392(6) Uani 1 1 d .
O16 O 0.5728(2) -1.6874(2) -0.28797(9) 0.0372(5) Uani 1 1 d .
O11 O 0.44442(18) -1.0460(3) -0.08824(10) 0.0390(6) Uani 1 1 d .
O10 O 0.39263(19) -0.9048(2) -0.23121(10) 0.0380(6) Uani 1 1 d .
O24 O 0.13622(18) -1.9516(3) -0.27208(10) 0.0368(6) Uani 1 1 d .
O4 O 0.06423(18) -1.3373(2) -0.13339(11) 0.0367(5) Uani 1 1 d .
H4 H 0.0298 -1.4009 -0.1346 0.055 Uiso 1 1 calc R
O7 O 0.1083(2) -0.7746(2) -0.13823(10) 0.0391(6) Uani 1 1 d .
O21 O 0.30519(18) -1.6720(2) -0.38443(10) 0.0363(5) Uani 1 1 d .
O6 O 0.0497(2) -1.0677(3) -0.00303(10) 0.0436(6) Uani 1 1 d .
O26 O 0.0181(2) -2.0260(3) -0.49278(13) 0.0497(7) Uani 1 1 d .
O3 O -0.11797(18) -0.9532(3) -0.29099(10) 0.0427(6) Uani 1 1 d .
C15 C 0.4044(2) -1.1296(3) -0.13410(13) 0.0305(7) Uani 1 1 d .
C52 C 0.4597(2) -1.5406(3) -0.44394(13) 0.0292(7) Uani 1 1 d .
C11 C 0.1589(2) -1.2112(3) -0.19309(12) 0.0256(6) Uani 1 1 d .
H11 H 0.1392 -1.1594 -0.2260 0.031 Uiso 1 1 calc R
C5 C -0.0476(2) -1.2121(3) -0.20060(13) 0.0300(7) Uani 1 1 d .
H5 H -0.1045 -1.2697 -0.1965 0.036 Uiso 1 1 calc R
C10 C 0.2061(2) -1.1199(3) -0.14473(11) 0.0246(6) Uani 1 1 d .
C8 C 0.0247(2) -1.0721(3) -0.11534(12) 0.0236(6) Uani 1 1 d .
H8 H 0.0412 -1.1454 -0.0922 0.028 Uiso 1 1 calc R
C9 C 0.1261(2) -1.0210(3) -0.13473(12) 0.0246(6) Uani 1 1 d .
H9 H 0.1059 -0.9730 -0.1689 0.030 Uiso 1 1 calc R
O28 O 0.2988(2) -1.8754(3) -0.55118(11) 0.0521(7) Uani 1 1 d .
C7 C -0.0927(2) -1.0272(4) -0.25481(12) 0.0318(7) Uani 1 1 d .
C41 C 0.3524(2) -1.8861(3) -0.37794(12) 0.0273(6) Uani 1 1 d .
C39 C 0.4891(2) -1.7132(3) -0.38272(13) 0.0288(6) Uani 1 1 d .
H39 H 0.4939 -1.7545 -0.4180 0.035 Uiso 1 1 calc R
C26 C 0.3573(2) -0.8616(3) -0.19225(13) 0.0315(7) Uani 1 1 d .
C14 C 0.3055(2) -1.0600(3) -0.16526(13) 0.0269(6) Uani 1 1 d .
H14 H 0.3003 -1.0759 -0.2052 0.032 Uiso 1 1 calc R
C43 C 0.5554(2) -1.9741(3) -0.36551(13) 0.0298(6) Uani 1 1 d .
C21 C 0.0049(3) -0.9825(4) -0.02800(13) 0.0360(8) Uani 1 1 d .
C18 C 0.2506(2) -1.2947(3) -0.20681(13) 0.0300(7) Uani 1 1 d .
H18A H 0.2199 -1.3639 -0.2288 0.036 Uiso 1 1 calc R
H18B H 0.2918 -1.2481 -0.2296 0.036 Uiso 1 1 calc R
C49 C 0.3904(3) -2.1168(3) -0.36675(14) 0.0333(7) Uani 1 1 d .
H49A H 0.4474 -2.1762 -0.3618 0.040 Uiso 1 1 calc R
H49B H 0.3450 -2.1355 -0.3397 0.040 Uiso 1 1 calc R
O15 O 0.7740(2) -1.6627(3) -0.31356(13) 0.0538(7) Uani 1 1 d .
C42 C 0.4386(2) -1.9861(3) -0.35389(13) 0.0302(7) Uani 1 1 d .
H42 H 0.4450 -1.9781 -0.3134 0.036 Uiso 1 1 calc R
C23 C 0.1610(2) -0.8204(3) -0.09809(13) 0.0316(7) Uani 1 1 d .
O12 O 0.5656(2) -1.1778(3) -0.04382(13) 0.0581(8) Uani 1 1 d .
C17 C 0.3254(3) -1.3443(3) -0.15595(14) 0.0336(7) Uani 1 1 d .
H17A H 0.3887 -1.3762 -0.1678 0.040 Uiso 1 1 calc R
H17B H 0.2913 -1.4115 -0.1398 0.040 Uiso 1 1 calc R
O17 O 0.6090(2) -1.7357(3) -0.19813(11) 0.0498(7) Uani 1 1 d .
C4 C -0.0644(2) -1.0989(3) -0.16380(12) 0.0264(6) Uani 1 1 d .
C38 C 0.6067(3) -1.7663(4) -0.24568(14) 0.0380(8) Uani 1 1 d .
C45 C 0.2510(2) -1.9258(3) -0.35286(13) 0.0295(6) Uani 1 1 d .
H45 H 0.2735 -1.9826 -0.3220 0.035 Uiso 1 1 calc R
O22 O 0.3091(3) -1.5702(3) -0.30444(16) 0.0625(9) Uani 1 1 d .
C44 C 0.6176(3) -2.0936(4) -0.34975(16) 0.0391(8) Uani 1 1 d .
H44A H 0.6914 -2.0794 -0.3499 0.059 Uiso 1 1 calc R
H44B H 0.5926 -2.1566 -0.3762 0.059 Uiso 1 1 calc R
H44C H 0.6076 -2.1193 -0.3133 0.059 Uiso 1 1 calc R
C19 C 0.2546(2) -1.1995(3) -0.09405(12) 0.0291(6) Uani 1 1 d .
H19 H 0.2081 -1.2688 -0.0893 0.035 Uiso 1 1 calc R
C20 C 0.4905(3) -1.1512(4) -0.16932(15) 0.0386(8) Uani 1 1 d .
H20A H 0.5443 -1.2029 -0.1494 0.058 Uiso 1 1 calc R
H20B H 0.5209 -1.0739 -0.1772 0.058 Uiso 1 1 calc R
H20C H 0.4605 -1.1902 -0.2036 0.058 Uiso 1 1 calc R
C2 C -0.1698(2) -1.1131(3) -0.14171(12) 0.0307(7) Uani 1 1 d .
C40 C 0.3884(3) -1.7556(3) -0.36092(13) 0.0296(7) Uani 1 1 d .
H40 H 0.3998 -1.7490 -0.3203 0.036 Uiso 1 1 calc R
C57 C 0.1403(2) -1.8517(4) -0.29191(13) 0.0333(7) Uani 1 1 d .
C12 C 0.0566(2) -1.2877(3) -0.18788(14) 0.0312(7) Uani 1 1 d .
C53 C 0.4484(3) -1.4045(3) -0.44444(16) 0.0398(8) Uani 1 1 d .
H53A H 0.5154 -1.3674 -0.4467 0.060 Uiso 1 1 calc R
H53B H 0.4249 -1.3782 -0.4109 0.060 Uiso 1 1 calc R
H53C H 0.3978 -1.3802 -0.4760 0.060 Uiso 1 1 calc R
C35 C 0.5900(3) -1.7347(3) -0.34147(14) 0.0321(7) Uani 1 1 d .
C16 C 0.3566(2) -1.2449(3) -0.11151(13) 0.0294(6) Uani 1 1 d .
H16 H 0.4044 -1.2785 -0.0795 0.035 Uiso 1 1 calc R
C36 C 0.6214(3) -1.8738(3) -0.33158(13) 0.0322(7) Uani 1 1 d .
H36 H 0.6926 -1.8813 -0.3408 0.039 Uiso 1 1 calc R
C59 C 0.0222(3) -1.9337(4) -0.46534(15) 0.0407(8) Uani 1 1 d .
C48 C 0.3261(3) -2.1329(3) -0.42546(15) 0.0355(7) Uani 1 1 d .
H48A H 0.3743 -2.1418 -0.4520 0.043 Uiso 1 1 calc R
H48B H 0.2848 -2.2077 -0.4264 0.043 Uiso 1 1 calc R
C24 C 0.2232(3) -0.7510(4) -0.04954(15) 0.0399(8) Uani 1 1 d .
H24A H 0.2095 -0.7880 -0.0152 0.048 Uiso 1 1 calc R
H24B H 0.2979 -0.7605 -0.0508 0.048 Uiso 1 1 calc R
O29 O -0.0787(3) -1.5177(4) -0.11753(16) 0.0726(10) Uani 1 1 d .
C1 C -0.2420(2) -1.0094(4) -0.14394(13) 0.0363(8) Uani 1 1 d .
H1A H -0.2176 -0.9302 -0.1549 0.044 Uiso 1 1 calc R
H1B H -0.2893 -1.0063 -0.1167 0.044 Uiso 1 1 calc R
C50 C 0.3207(2) -1.9107(3) -0.44135(13) 0.0303(7) Uani 1 1 d .
H50 H 0.3835 -1.9275 -0.4582 0.036 Uiso 1 1 calc R
C46 C 0.1781(3) -1.9977(3) -0.39984(14) 0.0330(7) Uani 1 1 d .
C6 C -0.0742(3) -1.1615(4) -0.25999(14) 0.0393(8) Uani 1 1 d .
H6A H -0.0162 -1.1759 -0.2802 0.047 Uiso 1 1 calc R
H6B H -0.1370 -1.2011 -0.2798 0.047 Uiso 1 1 calc R
C28 C 0.5186(3) -1.0828(5) -0.04571(18) 0.0493(10) Uani 1 1 d .
O14 O 0.2755(3) -1.3032(4) 0.00680(13) 0.0635(9) Uani 1 1 d .
C54 C 0.2737(4) -1.5855(4) -0.3530(2) 0.0500(11) Uani 1 1 d .
C61 C 0.2578(3) -1.8034(4) -0.52428(15) 0.0378(8) Uani 1 1 d .
C3 C -0.1745(3) -1.2121(4) -0.09898(15) 0.0410(9) Uani 1 1 d .
H3A H -0.1598 -1.2902 -0.1143 0.062 Uiso 1 1 calc R
H3B H -0.2437 -1.2136 -0.0889 0.062 Uiso 1 1 calc R
H3C H -0.1231 -1.1955 -0.0666 0.062 Uiso 1 1 calc R
C62 C 0.1968(3) -1.6919(4) -0.54778(16) 0.0482(10) Uani 1 1 d .
H62A H 0.2435 -1.6226 -0.5458 0.072 Uiso 1 1 calc R
H62B H 0.1416 -1.6751 -0.5266 0.072 Uiso 1 1 calc R
H62C H 0.1665 -1.7069 -0.5859 0.072 Uiso 1 1 calc R
C33 C 0.6846(3) -1.6643(4) -0.35794(15) 0.0378(8) Uani 1 1 d .
C58 C 0.0826(3) -1.7397(4) -0.27635(16) 0.0424(8) Uani 1 1 d .
H58A H 0.0120 -1.7394 -0.2968 0.064 Uiso 1 1 calc R
H58B H 0.1189 -1.6671 -0.2851 0.064 Uiso 1 1 calc R
H58C H 0.0801 -1.7413 -0.2372 0.064 Uiso 1 1 calc R
C47 C 0.2520(3) -2.0252(3) -0.44302(13) 0.0331(7) Uani 1 1 d .
H47 H 0.2113 -2.0383 -0.4803 0.040 Uiso 1 1 calc R
C13 C 0.0407(3) -1.3944(4) -0.2299(2) 0.0487(10) Uani 1 1 d .
H13A H -0.0289 -1.4278 -0.2314 0.073 Uiso 1 1 calc R
H13B H 0.0922 -1.4571 -0.2183 0.073 Uiso 1 1 calc R
H13C H 0.0490 -1.3647 -0.2660 0.073 Uiso 1 1 calc R
O31 O 0.4456(4) -1.3583(4) -0.28930(17) 0.0813(11) Uani 1 1 d .
C37 C 0.6345(3) -1.8868(4) -0.26830(14) 0.0384(8) Uani 1 1 d .
H37A H 0.5883 -1.9507 -0.2584 0.046 Uiso 1 1 calc R
H37B H 0.7068 -1.9085 -0.2532 0.046 Uiso 1 1 calc R
C51 C 0.1241(3) -2.1103(4) -0.37992(16) 0.0428(8) Uani 1 1 d .
H51A H 0.0936 -2.1586 -0.4114 0.064 Uiso 1 1 calc R
H51B H 0.0696 -2.0844 -0.3598 0.064 Uiso 1 1 calc R
H51C H 0.1752 -2.1586 -0.3560 0.064 Uiso 1 1 calc R
C30 C 0.2818(3) -1.1941(5) 0.00538(15) 0.0475(11) Uani 1 1 d .
C22 C -0.0360(3) -0.8707(5) -0.00333(18) 0.0523(11) Uani 1 1 d .
H22A H -0.1117 -0.8727 -0.0095 0.078 Uiso 1 1 calc R
H22B H -0.0124 -0.7988 -0.0205 0.078 Uiso 1 1 calc R
H22C H -0.0100 -0.8686 0.0359 0.078 Uiso 1 1 calc R
C60 C -0.0567(3) -1.8307(5) -0.47451(19) 0.0525(10) Uani 1 1 d .
H60A H -0.0218 -1.7563 -0.4824 0.079 Uiso 1 1 calc R
H60B H -0.0880 -1.8196 -0.4416 0.079 Uiso 1 1 calc R
H60C H -0.1108 -1.8503 -0.5054 0.079 Uiso 1 1 calc R
C34 C 0.7101(3) -1.6921(4) -0.41452(16) 0.0427(8) Uani 1 1 d .
H34A H 0.7163 -1.7793 -0.4188 0.064 Uiso 1 1 calc R
H34B H 0.7757 -1.6535 -0.4186 0.064 Uiso 1 1 calc R
H34C H 0.6548 -1.6612 -0.4424 0.064 Uiso 1 1 calc R
C27 C 0.3581(3) -0.7291(4) -0.17809(18) 0.0461(9) Uani 1 1 d .
H27A H 0.4079 -0.7147 -0.1448 0.069 Uiso 1 1 calc R
H27B H 0.2890 -0.7046 -0.1723 0.069 Uiso 1 1 calc R
H27C H 0.3781 -0.6822 -0.2081 0.069 Uiso 1 1 calc R
C32 C 0.7180(4) -1.5485(5) -0.33025(19) 0.0554(11) Uani 1 1 d .
H32A H 0.6739 -1.5139 -0.3054 0.066 Uiso 1 1 calc R
H32B H 0.7527 -1.4887 -0.3506 0.066 Uiso 1 1 calc R
C25 C 0.1988(4) -0.6196(5) -0.0484(2) 0.0558(11) Uani 1 1 d .
H25A H 0.2419 -0.5821 -0.0169 0.084 Uiso 1 1 calc R
H25B H 0.1257 -0.6090 -0.0456 0.084 Uiso 1 1 calc R
H25C H 0.2130 -0.5817 -0.0820 0.084 Uiso 1 1 calc R
C29 C 0.5342(4) -0.9852(6) -0.0018(2) 0.0769(17) Uani 1 1 d .
H29A H 0.4692 -0.9414 -0.0020 0.115 Uiso 1 1 calc R
H29B H 0.5879 -0.9291 -0.0091 0.115 Uiso 1 1 calc R
H29C H 0.5554 -1.0224 0.0340 0.115 Uiso 1 1 calc R
O32 O 0.8763(4) -1.6986(8) -0.1907(3) 0.141(3) Uani 1 1 d .
C55 C 0.1869(5) -1.5108(6) -0.3857(3) 0.090(2) Uani 1 1 d .
H55A H 0.2217 -1.4565 -0.4086 0.108 Uiso 1 1 calc R
H55B H 0.1464 -1.5683 -0.4112 0.108 Uiso 1 1 calc R
C31 C 0.3024(4) -1.1093(8) 0.05449(17) 0.082(2) Uani 1 1 d .
H31A H 0.2971 -1.0257 0.0418 0.123 Uiso 1 1 calc R
H31B H 0.3720 -1.1240 0.0747 0.123 Uiso 1 1 calc R
H31C H 0.2512 -1.1240 0.0784 0.123 Uiso 1 1 calc R
O30 O 0.6611(6) -1.3332(8) -0.2337(4) 0.163(3) Uani 1 1 d .
C64 C 0.6691(9) -1.4478(13) -0.1814(4) 0.144(4) Uani 1 1 d .
C63 C -0.0261(7) -1.5767(8) -0.1485(4) 0.103(2) Uani 1 1 d .
C56 C 0.1143(10) -1.4403(13) -0.3664(4) 0.166(6) Uani 1 1 d .
H56A H 0.1485 -1.3911 -0.3360 0.248 Uiso 1 1 calc R
H56B H 0.0624 -1.4919 -0.3538 0.248 Uiso 1 1 calc R
H56C H 0.0806 -1.3877 -0.3957 0.248 Uiso 1 1 calc R

loop_
_atom_site_aniso_label
_atom_site_aniso_U_11
_atom_site_aniso_U_22
_atom_site_aniso_U_33
_atom_site_aniso_U_23
_atom_site_aniso_U_13
_atom_site_aniso_U_12
O2 0.0224(9) 0.0356(13) 0.0244(9) 0.0039(9) 0.0045(7) -0.0020(8)
O9 0.0256(10) 0.0330(13) 0.0322(10) -0.0071(9) 0.0107(8) -0.0051(9)
O8 0.0228(9) 0.0334(13) 0.0279(10) -0.0101(9) 0.0053(8) -0.0020(8)
O19 0.0354(11) 0.0235(12) 0.0312(11) -0.0009(9) 0.0107(9) 0.0018(9)
O5 0.0241(9) 0.0372(13) 0.0251(10) 0.0000(9) 0.0088(8) 0.0027(9)
O25 0.0285(10) 0.0337(13) 0.0387(12) 0.0025(10) 0.0099(9) -0.0006(9)
O18 0.0387(12) 0.0298(13) 0.0297(11) -0.0031(9) 0.0118(9) 0.0057(10)
O27 0.0302(11) 0.0371(14) 0.0340(11) 0.0100(10) 0.0134(9) 0.0101(9)
O23 0.0346(11) 0.0274(12) 0.0330(11) 0.0035(9) 0.0130(9) 0.0043(9)
O1 0.0194(10) 0.0463(15) 0.0369(12) 0.0047(11) 0.0032(8) -0.0025(9)
O20 0.0447(13) 0.0289(13) 0.0310(11) 0.0027(10) 0.0125(9) 0.0011(10)
O13 0.0351(12) 0.0564(17) 0.0249(11) -0.0092(11) 0.0012(9) 0.0093(11)
O16 0.0456(13) 0.0360(14) 0.0292(11) -0.0041(10) 0.0043(9) 0.0088(11)
O11 0.0271(11) 0.0434(15) 0.0429(13) -0.0123(11) -0.0045(9) -0.0031(10)
O10 0.0404(12) 0.0417(15) 0.0351(12) -0.0031(10) 0.0155(10) -0.0123(11)
O24 0.0314(11) 0.0440(16) 0.0369(12) 0.0092(11) 0.0116(9) 0.0015(10)
O4 0.0323(12) 0.0299(13) 0.0488(13) 0.0077(11) 0.0092(10) -0.0063(10)
O7 0.0430(13) 0.0327(14) 0.0422(13) -0.0063(11) 0.0084(11) -0.0011(10)
O21 0.0347(12) 0.0291(13) 0.0485(13) 0.0128(11) 0.0169(10) 0.0094(10)
O6 0.0454(14) 0.0581(19) 0.0283(11) 0.0062(11) 0.0088(10) 0.0022(13)
O26 0.0427(15) 0.0492(18) 0.0551(16) -0.0071(14) 0.0019(12) -0.0056(12)
O3 0.0321(12) 0.0655(19) 0.0299(11) 0.0147(12) 0.0032(9) -0.0007(11)
C15 0.0218(13) 0.0359(19) 0.0342(15) -0.0069(13) 0.0055(12) -0.0009(12)
C52 0.0286(15) 0.0260(17) 0.0349(16) 0.0027(13) 0.0113(12) 0.0033(12)
C11 0.0232(13) 0.0286(17) 0.0259(13) -0.0028(12) 0.0061(11) -0.0017(12)
C5 0.0230(13) 0.0328(18) 0.0341(15) -0.0028(13) 0.0046(11) -0.0060(12)
C10 0.0194(12) 0.0327(17) 0.0228(13) -0.0045(12) 0.0067(10) -0.0036(11)
C8 0.0206(13) 0.0282(16) 0.0235(13) 0.0001(11) 0.0081(10) 0.0009(11)
C9 0.0199(13) 0.0312(17) 0.0235(13) 0.0000(12) 0.0057(10) -0.0015(11)
O28 0.0619(17) 0.060(2) 0.0357(13) 0.0046(13) 0.0122(12) 0.0190(15)
C7 0.0153(13) 0.055(2) 0.0250(14) 0.0039(14) 0.0041(11) -0.0049(13)
C41 0.0294(14) 0.0264(17) 0.0276(14) 0.0084(12) 0.0092(11) 0.0058(12)
C39 0.0347(16) 0.0238(17) 0.0294(14) 0.0036(12) 0.0100(12) 0.0041(12)
C26 0.0264(14) 0.0348(19) 0.0343(16) -0.0031(14) 0.0084(12) -0.0047(13)
C14 0.0214(13) 0.0300(17) 0.0310(14) -0.0084(12) 0.0093(11) -0.0028(11)
C43 0.0311(15) 0.0301(18) 0.0292(14) 0.0015(13) 0.0079(12) 0.0053(13)
C21 0.0299(15) 0.054(2) 0.0269(15) -0.0035(15) 0.0116(12) -0.0053(15)
C18 0.0274(14) 0.0314(18) 0.0314(15) -0.0098(13) 0.0057(12) -0.0021(12)
C49 0.0370(17) 0.0267(18) 0.0369(16) 0.0030(13) 0.0078(13) 0.0058(13)
O15 0.0427(14) 0.057(2) 0.0563(16) 0.0041(15) -0.0065(12) -0.0115(13)
C42 0.0330(16) 0.0278(17) 0.0312(14) 0.0018(12) 0.0094(12) 0.0068(13)
C23 0.0254(14) 0.038(2) 0.0339(16) -0.0075(14) 0.0115(12) -0.0028(13)
O12 0.0364(14) 0.070(2) 0.0613(18) -0.0087(16) -0.0111(12) 0.0074(14)
C17 0.0289(15) 0.0300(18) 0.0425(18) -0.0041(14) 0.0078(13) 0.0015(13)
O17 0.0600(17) 0.0543(19) 0.0332(13) -0.0067(12) 0.0015(11) 0.0052(14)
C4 0.0242(14) 0.0307(17) 0.0244(13) 0.0030(12) 0.0046(11) -0.0025(12)
C38 0.0402(18) 0.037(2) 0.0353(17) -0.0016(15) 0.0023(13) 0.0025(15)
C45 0.0313(15) 0.0262(17) 0.0330(15) 0.0044(13) 0.0109(12) 0.0033(13)
O22 0.087(2) 0.0335(17) 0.080(2) -0.0052(15) 0.052(2) 0.0073(15)
C44 0.0418(18) 0.032(2) 0.0442(18) -0.0007(15) 0.0079(15) 0.0104(15)
C19 0.0237(13) 0.0363(19) 0.0276(14) -0.0025(13) 0.0048(11) 0.0012(12)
C20 0.0238(14) 0.048(2) 0.0464(19) -0.0067(16) 0.0124(13) -0.0012(14)
C2 0.0216(13) 0.044(2) 0.0263(14) 0.0053(13) 0.0032(11) -0.0044(13)
C40 0.0344(16) 0.0252(17) 0.0313(15) 0.0014(13) 0.0117(12) 0.0064(13)
C57 0.0272(15) 0.041(2) 0.0324(16) 0.0057(15) 0.0070(12) 0.0032(13)
C12 0.0283(15) 0.0268(17) 0.0395(17) -0.0024(13) 0.0088(12) -0.0054(12)
C53 0.053(2) 0.0258(19) 0.0449(19) 0.0027(14) 0.0216(16) 0.0047(15)
C35 0.0362(16) 0.0299(18) 0.0320(15) -0.0017(13) 0.0108(12) 0.0012(13)
C16 0.0212(13) 0.0331(18) 0.0338(15) -0.0010(13) 0.0040(11) 0.0005(12)
C36 0.0360(16) 0.0292(18) 0.0318(15) 0.0023(13) 0.0070(13) 0.0065(13)
C59 0.0278(15) 0.052(2) 0.0425(18) 0.0012(17) 0.0070(13) -0.0080(15)
C48 0.0414(17) 0.0274(19) 0.0388(17) -0.0039(14) 0.0093(14) 0.0026(14)
C24 0.0369(17) 0.041(2) 0.0427(18) -0.0152(16) 0.0099(14) -0.0080(15)
O29 0.076(2) 0.074(3) 0.069(2) 0.0015(19) 0.0170(18) -0.008(2)
C1 0.0234(14) 0.054(2) 0.0323(15) 0.0029(15) 0.0062(12) 0.0029(14)
C50 0.0308(15) 0.0284(18) 0.0340(15) 0.0067(13) 0.0119(12) 0.0081(13)
C46 0.0352(16) 0.0301(18) 0.0345(15) -0.0004(13) 0.0086(13) 0.0012(13)
C6 0.0270(15) 0.061(3) 0.0287(15) -0.0083(16) -0.0005(12) -0.0022(15)
C28 0.0335(18) 0.055(3) 0.053(2) -0.0043(19) -0.0108(16) 0.0001(18)
O14 0.0519(17) 0.087(3) 0.0508(17) 0.0312(18) 0.0053(13) 0.0010(17)
C54 0.064(2) 0.028(2) 0.070(3) 0.0099(19) 0.046(2) 0.0100(17)
C61 0.0330(16) 0.046(2) 0.0359(17) 0.0100(15) 0.0107(13) 0.0020(15)
C3 0.0299(16) 0.054(2) 0.0414(18) 0.0145(17) 0.0126(13) -0.0071(15)
C62 0.0431(19) 0.060(3) 0.044(2) 0.0238(19) 0.0148(16) 0.0135(18)
C33 0.0375(17) 0.033(2) 0.0422(18) -0.0007(15) 0.0051(14) -0.0017(14)
C58 0.0401(18) 0.046(2) 0.0442(19) 0.0011(17) 0.0168(15) 0.0103(16)
C47 0.0360(16) 0.0334(19) 0.0312(15) 0.0024(13) 0.0094(13) 0.0030(14)
C13 0.0358(18) 0.039(2) 0.072(3) -0.019(2) 0.0079(17) -0.0094(16)
O31 0.107(3) 0.063(3) 0.073(2) -0.001(2) 0.014(2) -0.004(2)
C37 0.0396(17) 0.039(2) 0.0352(17) 0.0071(15) 0.0018(14) 0.0093(15)
C51 0.052(2) 0.036(2) 0.0418(18) -0.0022(16) 0.0142(16) -0.0125(16)
C30 0.0231(15) 0.087(4) 0.0335(18) 0.000(2) 0.0073(13) 0.0119(18)
C22 0.047(2) 0.063(3) 0.050(2) -0.020(2) 0.0207(18) -0.0043(19)
C60 0.0364(19) 0.063(3) 0.055(2) 0.000(2) 0.0001(16) 0.0041(19)
C34 0.0329(17) 0.047(2) 0.050(2) -0.0003(17) 0.0126(15) -0.0025(15)
C27 0.048(2) 0.036(2) 0.058(2) -0.0050(18) 0.0212(17) -0.0118(16)
C32 0.066(3) 0.046(3) 0.052(2) -0.0005(19) 0.004(2) -0.015(2)
C25 0.053(2) 0.052(3) 0.064(3) -0.010(2) 0.013(2) 0.000(2)
C29 0.063(3) 0.083(4) 0.073(3) -0.032(3) -0.022(3) 0.003(3)
O32 0.066(3) 0.222(8) 0.133(4) 0.077(5) 0.011(3) -0.002(4)
C55 0.083(4) 0.071(4) 0.133(5) 0.051(4) 0.067(4) 0.050(3)
C31 0.063(3) 0.151(6) 0.0292(19) -0.013(3) 0.0023(19) 0.028(3)
O30 0.126(5) 0.152(6) 0.198(7) -0.094(6) -0.011(5) 0.023(5)
C64 0.158(9) 0.174(11) 0.102(6) -0.029(7) 0.026(6) -0.061(8)
C63 0.101(5) 0.078(5) 0.127(6) -0.010(4) 0.012(5) -0.005(4)
C56 0.201(11) 0.201(13) 0.112(6) 0.046(7) 0.076(7) 0.107(10)

loop_
_atom_type_symbol
_atom_type_description
_atom_type_scat_dispersion_real
_atom_type_scat_dispersion_imag
_atom_type_scat_source
C C 0.0181 0.0091 'International Tables Vol C Tables 4.2.6.8 and 6.1.1.4'
H H 0.0000 0.0000 'International Tables Vol C Tables 4.2.6.8 and 6.1.1.4'
O O 0.0492 0.0322 'International Tables Vol C Tables 4.2.6.8 and 6.1.1.4'

loop_
_geom_angle_atom_site_label_1
_geom_angle_atom_site_label_2
_geom_angle_atom_site_label_3
_geom_angle
C7 O2 C4 111.3(3)
C26 O9 C14 117.7(2)
C23 O8 C9 117.5(2)
C52 O19 C39 117.4(2)
C21 O5 C8 117.8(3)
C59 O25 C46 121.1(3)
C43 O18 H18 109.5
C61 O27 C50 116.1(3)
C57 O23 C45 116.3(3)
C2 O1 C1 60.1(2)
C30 O13 C19 114.7(3)
C38 O16 C35 112.4(3)
C28 O11 C15 121.0(3)
C12 O4 H4 109.5
C54 O21 C40 119.8(3)
O11 C15 C14 102.9(3)
O11 C15 C20 109.2(3)
O11 C15 C16 110.2(3)
C20 C15 C14 114.0(3)
C20 C15 C16 116.3(3)
C16 C15 C14 103.3(2)
O19 C52 C53 110.0(3)
O20 C52 O19 124.3(3)
O20 C52 C53 125.8(3)
C10 C11 H11 105.2
C18 C11 H11 105.2
C18 C11 C10 108.3(2)
C18 C11 C12 112.0(3)
C12 C11 H11 105.2
C12 C11 C10 119.5(2)
C4 C5 H5 105.8
C12 C5 H5 105.8
C12 C5 C4 119.9(3)
C6 C5 H5 105.8
C6 C5 C4 103.2(3)
C6 C5 C12 115.4(3)
C11 C10 C14 104.7(2)
C9 C10 C11 112.0(2)
C9 C10 C14 110.8(3)
C9 C10 C19 117.2(2)
C19 C10 C11 107.1(3)
C19 C10 C14 104.0(2)
O5 C8 H8 110.6
O5 C8 C9 107.3(2)
O5 C8 C4 104.7(2)
C9 C8 H8 110.6
C4 C8 H8 110.6
C4 C8 C9 112.9(2)
O8 C9 C10 108.7(2)
O8 C9 C8 105.9(2)
O8 C9 H9 109.3
C10 C9 C8 114.3(3)
C10 C9 H9 109.3
C8 C9 H9 109.3
O2 C7 C6 110.5(3)
O3 C7 O2 120.8(4)
O3 C7 C6 128.7(3)
C45 C41 C42 103.6(2)
C40 C41 C42 112.0(3)
C40 C41 C45 112.3(3)
C40 C41 C50 116.6(3)
C50 C41 C42 107.5(2)
C50 C41 C45 103.8(2)
O19 C39 H39 109.8
O19 C39 C40 108.2(2)
O19 C39 C35 105.7(3)
C40 C39 H39 109.8
C35 C39 H39 109.8
C35 C39 C40 113.4(3)
O9 C26 C27 111.6(3)
O10 C26 O9 123.6(3)
O10 C26 C27 124.8(3)
O9 C14 C15 112.7(2)
O9 C14 C10 112.9(2)
O9 C14 H14 108.3
C15 C14 C10 106.2(3)
C15 C14 H14 108.3
C10 C14 H14 108.3
O18 C43 C42 113.2(2)
O18 C43 C44 108.2(3)
O18 C43 C36 104.9(3)
C44 C43 C42 110.7(3)
C36 C43 C42 114.8(3)
C36 C43 C44 104.4(3)
O5 C21 C22 109.9(3)
O6 C21 O5 123.5(3)
O6 C21 C22 126.6(3)
C11 C18 H18A 108.5
C11 C18 H18B 108.5
H18A C18 H18B 107.5
C17 C18 C11 115.1(2)
C17 C18 H18A 108.5
C17 C18 H18B 108.5
H49A C49 H49B 107.5
C42 C49 H49A 108.5
C42 C49 H49B 108.5
C48 C49 H49A 108.5
C48 C49 H49B 108.5
C48 C49 C42 115.1(3)
C33 O15 C32 60.4(3)
C41 C42 H42 104.4
C43 C42 C41 120.0(3)
C43 C42 H42 104.4
C49 C42 C41 108.7(3)
C49 C42 C43 113.4(3)
C49 C42 H42 104.4
O8 C23 C24 110.1(3)
O7 C23 O8 124.3(3)
O7 C23 C24 125.6(3)
C18 C17 H17A 109.2
C18 C17 H17B 109.2
C18 C17 C16 112.2(3)
H17A C17 H17B 107.9
C16 C17 H17A 109.2
C16 C17 H17B 109.2
O2 C4 C5 106.5(2)
O2 C4 C8 107.9(2)
O2 C4 C2 106.9(2)
C8 C4 C5 116.0(3)
C8 C4 C2 109.7(2)
C2 C4 C5 109.4(3)
O16 C38 C37 110.1(3)
O17 C38 O16 120.8(4)
O17 C38 C37 129.2(4)
O23 C45 C41 113.5(3)
O23 C45 H45 108.1
O23 C45 C46 112.3(3)
C41 C45 H45 108.1
C46 C45 C41 106.6(3)
C46 C45 H45 108.1
C43 C44 H44A 109.5
C43 C44 H44B 109.5
C43 C44 H44C 109.5
H44A C44 H44B 109.5
H44A C44 H44C 109.5
H44B C44 H44C 109.5
O13 C19 C10 111.5(3)
O13 C19 H19 110.5
O13 C19 C16 111.3(2)
C10 C19 H19 110.5
C16 C19 C10 102.1(2)
C16 C19 H19 110.5
C15 C20 H20A 109.5
C15 C20 H20B 109.5
C15 C20 H20C 109.5
H20A C20 H20B 109.5
H20A C20 H20C 109.5
H20B C20 H20C 109.5
O1 C2 C4 111.5(2)
O1 C2 C1 60.8(2)
O1 C2 C3 115.9(3)
C1 C2 C4 119.9(3)
C1 C2 C3 118.9(3)
C3 C2 C4 116.7(3)
O21 C40 C41 107.8(3)
O21 C40 C39 106.3(2)
O21 C40 H40 109.3
C41 C40 C39 114.6(3)
C41 C40 H40 109.3
C39 C40 H40 109.3
O23 C57 C58 111.0(3)
O24 C57 O23 123.6(3)
O24 C57 C58 125.4(3)
O4 C12 C11 110.2(3)
O4 C12 C5 108.2(2)
O4 C12 C13 108.3(3)
C5 C12 C11 113.8(3)
C13 C12 C11 111.5(3)
C13 C12 C5 104.5(3)
C52 C53 H53A 109.5
C52 C53 H53B 109.5
C52 C53 H53C 109.5
H53A C53 H53B 109.5
H53A C53 H53C 109.5
H53B C53 H53C 109.5
O16 C35 C39 107.4(3)
O16 C35 C36 106.0(3)
O16 C35 C33 107.4(3)
C39 C35 C36 114.6(3)
C39 C35 C33 111.9(3)
C33 C35 C36 109.0(3)
C15 C16 H16 110.7
C17 C16 C15 113.3(3)
C17 C16 H16 110.7
C19 C16 C15 104.3(3)
C19 C16 C17 106.8(2)
C19 C16 H16 110.7
C43 C36 C35 119.8(3)
C43 C36 H36 105.7
C35 C36 H36 105.7
C37 C36 C43 115.8(3)
C37 C36 C35 103.1(3)
C37 C36 H36 105.7
O25 C59 C60 109.7(3)
O26 C59 O25 125.3(4)
O26 C59 C60 125.0(4)
C49 C48 H48A 109.0
C49 C48 H48B 109.0
H48A C48 H48B 107.8
C47 C48 C49 112.8(3)
C47 C48 H48A 109.0
C47 C48 H48B 109.0
C23 C24 H24A 108.6
C23 C24 H24B 108.6
H24A C24 H24B 107.6
C25 C24 C23 114.5(4)
C25 C24 H24A 108.6
C25 C24 H24B 108.6
O1 C1 H1A 117.9
O1 C1 H1B 117.9
C2 C1 O1 59.1(2)
C2 C1 H1A 117.9
C2 C1 H1B 117.9
H1A C1 H1B 115.0
O27 C50 C41 111.4(3)
O27 C50 H50 110.4
O27 C50 C47 111.1(3)
C41 C50 H50 110.4
C47 C50 C41 102.9(2)
C47 C50 H50 110.4
O25 C46 C45 103.4(3)
O25 C46 C47 111.0(3)
O25 C46 C51 108.9(3)
C47 C46 C45 103.4(3)
C51 C46 C45 114.7(3)
C51 C46 C47 114.8(3)
C5 C6 H6A 110.4
C5 C6 H6B 110.4
C7 C6 C5 106.7(3)
C7 C6 H6A 110.4
C7 C6 H6B 110.4
H6A C6 H6B 108.6
O11 C28 C29 109.4(4)
O12 C28 O11 125.2(4)
O12 C28 C29 125.4(4)
O21 C54 C55 110.5(5)
O22 C54 O21 124.5(4)
O22 C54 C55 125.0(4)
O27 C61 C62 110.7(3)
O28 C61 O27 124.7(3)
O28 C61 C62 124.6(3)
C2 C3 H3A 109.5
C2 C3 H3B 109.5
C2 C3 H3C 109.5
H3A C3 H3B 109.5
H3A C3 H3C 109.5
H3B C3 H3C 109.5
C61 C62 H62A 109.5
C61 C62 H62B 109.5
C61 C62 H62C 109.5
H62A C62 H62B 109.5
H62A C62 H62C 109.5
H62B C62 H62C 109.5
O15 C33 C35 112.0(3)
O15 C33 C34 115.2(3)
O15 C33 C32 60.4(3)
C34 C33 C35 116.0(3)
C32 C33 C35 119.5(3)
C32 C33 C34 120.5(4)
C57 C58 H58A 109.5
C57 C58 H58B 109.5
C57 C58 H58C 109.5
H58A C58 H58B 109.5
H58A C58 H58C 109.5
H58B C58 H58C 109.5
C48 C47 C46 112.3(3)
C48 C47 H47 111.2
C50 C47 C48 106.9(3)
C50 C47 C46 103.8(3)
C50 C47 H47 111.2
C46 C47 H47 111.2
C12 C13 H13A 109.5
C12 C13 H13B 109.5
C12 C13 H13C 109.5
H13A C13 H13B 109.5
H13A C13 H13C 109.5
H13B C13 H13C 109.5
C38 C37 C36 107.3(3)
C38 C37 H37A 110.3
C38 C37 H37B 110.3
C36 C37 H37A 110.3
C36 C37 H37B 110.3
H37A C37 H37B 108.5
C46 C51 H51A 109.5
C46 C51 H51B 109.5
C46 C51 H51C 109.5
H51A C51 H51B 109.5
H51A C51 H51C 109.5
H51B C51 H51C 109.5
O13 C30 C31 109.6(5)
O14 C30 O13 123.8(4)
O14 C30 C31 126.5(5)
C21 C22 H22A 109.5
C21 C22 H22B 109.5
C21 C22 H22C 109.5
H22A C22 H22B 109.5
H22A C22 H22C 109.5
H22B C22 H22C 109.5
C59 C60 H60A 109.5
C59 C60 H60B 109.5
C59 C60 H60C 109.5
H60A C60 H60B 109.5
H60A C60 H60C 109.5
H60B C60 H60C 109.5
C33 C34 H34A 109.5
C33 C34 H34B 109.5
C33 C34 H34C 109.5
H34A C34 H34B 109.5
H34A C34 H34C 109.5
H34B C34 H34C 109.5
C26 C27 H27A 109.5
C26 C27 H27B 109.5
C26 C27 H27C 109.5
H27A C27 H27B 109.5
H27A C27 H27C 109.5
H27B C27 H27C 109.5
O15 C32 H32A 117.9
O15 C32 H32B 117.9
C33 C32 O15 59.1(3)
C33 C32 H32A 117.9
C33 C32 H32B 117.9
H32A C32 H32B 115.0
C24 C25 H25A 109.5
C24 C25 H25B 109.5
C24 C25 H25C 109.5
H25A C25 H25B 109.5
H25A C25 H25C 109.5
H25B C25 H25C 109.5
C28 C29 H29A 109.5
C28 C29 H29B 109.5
C28 C29 H29C 109.5
H29A C29 H29B 109.5
H29A C29 H29C 109.5
H29B C29 H29C 109.5
C54 C55 H55A 105.3
C54 C55 H55B 105.3
H55A C55 H55B 106.0
C56 C55 C54 128.2(7)
C56 C55 H55A 105.3
C56 C55 H55B 105.3
C30 C31 H31A 109.5
C30 C31 H31B 109.5
C30 C31 H31C 109.5
H31A C31 H31B 109.5
H31A C31 H31C 109.5
H31B C31 H31C 109.5
C55 C56 H56A 109.5
C55 C56 H56B 109.5
C55 C56 H56C 109.5
H56A C56 H56B 109.5
H56A C56 H56C 109.5
H56B C56 H56C 109.5

loop_
_geom_bond_atom_site_label_1
_geom_bond_atom_site_label_2
_geom_bond_distance
O2 C7 1.359(4)
O2 C4 1.452(4)
O9 C26 1.343(4)
O9 C14 1.443(4)
O8 C9 1.444(4)
O8 C23 1.333(4)
O19 C52 1.344(4)
O19 C39 1.453(4)
O5 C8 1.443(4)
O5 C21 1.351(4)
O25 C59 1.346(4)
O25 C46 1.463(4)
O18 H18 0.8200
O18 C43 1.444(4)
O27 C50 1.440(4)
O27 C61 1.339(4)
O23 C45 1.426(4)
O23 C57 1.351(4)
O1 C2 1.442(4)
O1 C1 1.468(5)
O20 C52 1.208(4)
O13 C19 1.455(4)
O13 C30 1.383(5)
O16 C38 1.357(4)
O16 C35 1.451(4)
O11 C15 1.467(4)
O11 C28 1.348(5)
O10 C26 1.212(4)
O24 C57 1.194(4)
O4 H4 0.8200
O4 C12 1.422(4)
O7 C23 1.202(4)
O21 C40 1.448(4)
O21 C54 1.318(5)
O6 C21 1.203(5)
O26 C59 1.204(5)
O3 C7 1.199(4)
C15 C14 1.564(4)
C15 C20 1.524(4)
C15 C16 1.539(5)
C52 C53 1.489(5)
C11 H11 0.9800
C11 C10 1.584(4)
C11 C18 1.566(4)
C11 C12 1.578(4)
C5 H5 0.9800
C5 C4 1.560(5)
C5 C12 1.558(4)
C5 C6 1.533(5)
C10 C9 1.535(4)
C10 C14 1.585(4)
C10 C19 1.553(4)
C8 H8 0.9800
C8 C9 1.559(4)
C8 C4 1.531(4)
C9 H9 0.9800
O28 C61 1.197(5)
C7 C6 1.490(6)
C41 C42 1.594(4)
C41 C45 1.586(4)
C41 C40 1.530(5)
C41 C50 1.555(4)
C39 H39 0.9800
C39 C40 1.547(4)
C39 C35 1.522(5)
C26 C27 1.484(5)
C14 H14 0.9800
C43 C42 1.577(4)
C43 C44 1.543(5)
C43 C36 1.538(5)
C21 C22 1.490(6)
C18 H18A 0.9700
C18 H18B 0.9700
C18 C17 1.536(5)
C49 H49A 0.9700
C49 H49B 0.9700
C49 C42 1.563(5)
C49 C48 1.539(5)
O15 C33 1.441(4)
O15 C32 1.461(6)
C42 H42 0.9800
C23 C24 1.515(5)
O12 C28 1.195(6)
C17 H17A 0.9700
C17 H17B 0.9700
C17 C16 1.537(5)
O17 C38 1.201(5)
C4 C2 1.544(4)
C38 C37 1.490(5)
C45 H45 0.9800
C45 C46 1.565(5)
O22 C54 1.207(6)
C44 H44A 0.9600
C44 H44B 0.9600
C44 H44C 0.9600
C19 H19 0.9800
C19 C16 1.524(4)
C20 H20A 0.9600
C20 H20B 0.9600
C20 H20C 0.9600
C2 C1 1.457(5)
C2 C3 1.507(5)
C40 H40 0.9800
C57 C58 1.507(5)
C12 C13 1.539(5)
C53 H53A 0.9600
C53 H53B 0.9600
C53 H53C 0.9600
C35 C36 1.576(5)
C35 C33 1.544(5)
C16 H16 0.9800
C36 H36 0.9800
C36 C37 1.529(5)
C59 C60 1.504(6)
C48 H48A 0.9700
C48 H48B 0.9700
C48 C47 1.526(5)
C24 H24A 0.9700
C24 H24B 0.9700
C24 C25 1.466(7)
O29 C63 1.267(9)
C1 H1A 0.9700
C1 H1B 0.9700
C50 H50 0.9800
C50 C47 1.524(5)
C46 C47 1.557(4)
C46 C51 1.526(5)
C6 H6A 0.9700
C6 H6B 0.9700
C28 C29 1.499(7)
O14 C30 1.192(6)
C54 C55 1.500(7)
C61 C62 1.506(5)
C3 H3A 0.9600
C3 H3B 0.9600
C3 H3C 0.9600
C62 H62A 0.9600
C62 H62B 0.9600
C62 H62C 0.9600
C33 C34 1.499(5)
C33 C32 1.461(6)
C58 H58A 0.9600
C58 H58B 0.9600
C58 H58C 0.9600
C47 H47 0.9800
C13 H13A 0.9600
C13 H13B 0.9600
C13 H13C 0.9600
C37 H37A 0.9700
C37 H37B 0.9700
C51 H51A 0.9600
C51 H51B 0.9600
C51 H51C 0.9600
C30 C31 1.500(7)
C22 H22A 0.9600
C22 H22B 0.9600
C22 H22C 0.9600
C60 H60A 0.9600
C60 H60B 0.9600
C60 H60C 0.9600
C34 H34A 0.9600
C34 H34B 0.9600
C34 H34C 0.9600
C27 H27A 0.9600
C27 H27B 0.9600
C27 H27C 0.9600
C32 H32A 0.9700
C32 H32B 0.9700
C25 H25A 0.9600
C25 H25B 0.9600
C25 H25C 0.9600
C29 H29A 0.9600
C29 H29B 0.9600
C29 H29C 0.9600
C55 H55A 0.9700
C55 H55B 0.9700
C55 C56 1.350(10)
C31 H31A 0.9600
C31 H31B 0.9600
C31 H31C 0.9600
O30 C64 1.775(16)
C56 H56A 0.9600
C56 H56B 0.9600
C56 H56C 0.9600

loop_
_geom_torsion_atom_site_label_1
_geom_torsion_atom_site_label_2
_geom_torsion_atom_site_label_3
_geom_torsion_atom_site_label_4
_geom_torsion
O2 C7 C6 C5 2.8(3)
O2 C4 C2 O1 48.3(4)
O2 C4 C2 C1 -19.5(4)
O2 C4 C2 C3 -175.4(3)
O8 C23 C24 C25 -169.6(3)
O19 C39 C40 O21 30.2(3)
O19 C39 C40 C41 149.2(3)
O19 C39 C35 O16 69.8(3)
O19 C39 C35 C36 -172.7(2)
O19 C39 C35 C33 -47.9(3)
O5 C8 C9 O8 34.3(3)
O5 C8 C9 C10 153.9(2)
O5 C8 C4 O2 68.5(3)
O5 C8 C4 C5 -172.2(2)
O5 C8 C4 C2 -47.6(3)
O25 C46 C47 C48 -171.2(3)
O25 C46 C47 C50 73.7(3)
O18 C43 C42 C41 -45.9(4)
O18 C43 C42 C49 84.9(3)
O18 C43 C36 C35 59.4(3)
O18 C43 C36 C37 -176.1(3)
O27 C50 C47 C48 166.9(2)
O27 C50 C47 C46 -74.2(3)
O23 C45 C46 O25 23.2(3)
O23 C45 C46 C47 139.0(3)
O23 C45 C46 C51 -95.2(3)
O13 C19 C16 C15 -73.4(3)
O13 C19 C16 C17 166.4(3)
O16 C38 C37 C36 3.8(4)
O16 C35 C36 C43 122.3(3)
O16 C35 C36 C37 -8.1(3)
O16 C35 C33 O15 49.9(4)
O16 C35 C33 C34 -175.1(3)
O16 C35 C33 C32 -17.6(4)
O11 C15 C14 O9 24.8(3)
O11 C15 C14 C10 -99.4(3)
O11 C15 C16 C17 -172.8(2)
O11 C15 C16 C19 71.5(3)
O7 C23 C24 C25 11.9(5)
O21 C54 C55 C56 158.9(10)
O3 C7 C6 C5 -178.0(3)
C15 O11 C28 O12 8.2(6)
C15 O11 C28 C29 -172.8(4)
C52 O19 C39 C40 -105.1(3)
C52 O19 C39 C35 133.2(3)
C11 C10 C9 O8 -179.4(2)
C11 C10 C9 C8 62.6(3)
C11 C10 C14 O9 135.6(3)
C11 C10 C14 C15 -100.3(3)
C11 C10 C19 O13 -165.4(2)
C11 C10 C19 C16 75.6(3)
C11 C18 C17 C16 -44.2(4)
C5 C4 C2 O1 -66.6(4)
C5 C4 C2 C1 -134.5(3)
C5 C4 C2 C3 69.7(4)
C10 C11 C18 C17 43.4(4)
C10 C11 C12 O4 -44.2(4)
C10 C11 C12 C5 77.5(4)
C10 C11 C12 C13 -164.6(3)
C10 C19 C16 C15 45.8(3)
C10 C19 C16 C17 -74.4(3)
C8 O5 C21 O6 -5.2(5)
C8 O5 C21 C22 175.2(3)
C8 C4 C2 O1 165.1(3)
C8 C4 C2 C1 97.3(3)
C8 C4 C2 C3 -58.6(4)
C9 O8 C23 O7 2.0(4)
C9 O8 C23 C24 -176.5(2)
C9 C10 C14 O9 14.7(3)
C9 C10 C14 C15 138.8(2)
C9 C10 C19 O13 -38.5(3)
C9 C10 C19 C16 -157.5(3)
C9 C8 C4 O2 -47.9(3)
C9 C8 C4 C5 71.4(3)
C9 C8 C4 C2 -164.0(3)
C7 O2 C4 C5 14.3(3)
C7 O2 C4 C8 139.5(2)
C7 O2 C4 C2 -102.6(3)
C41 C45 C46 O25 -101.6(3)
C41 C45 C46 C47 14.2(3)
C41 C45 C46 C51 139.9(3)
C41 C50 C47 C48 -73.8(3)
C41 C50 C47 C46 45.1(3)
C39 O19 C52 O20 -4.8(4)
C39 O19 C52 C53 175.9(3)
C39 C35 C36 C43 3.9(4)
C39 C35 C36 C37 -126.5(3)
C39 C35 C33 O15 167.6(3)
C39 C35 C33 C34 -57.4(4)
C39 C35 C33 C32 100.1(4)
C26 O9 C14 C15 89.6(3)
C26 O9 C14 C10 -150.0(3)
C14 O9 C26 O10 0.3(5)
C14 O9 C26 C27 -180.0(3)
C14 C15 C16 C17 77.8(3)
C14 C15 C16 C19 -37.9(3)
C14 C10 C9 O8 -62.9(3)
C14 C10 C9 C8 179.0(2)
C14 C10 C19 O13 84.1(3)
C14 C10 C19 C16 -34.9(3)
C43 C36 C37 C38 -129.9(3)
C21 O5 C8 C9 -100.0(3)
C21 O5 C8 C4 139.8(3)
C18 C11 C10 C9 171.0(2)
C18 C11 C10 C14 50.9(3)
C18 C11 C10 C19 -59.2(3)
C18 C11 C12 O4 84.0(3)
C18 C11 C12 C5 -154.2(3)
C18 C11 C12 C13 -36.3(4)
C18 C17 C16 C15 -54.7(3)
C18 C17 C16 C19 59.5(3)
C49 C48 C47 C50 59.3(4)
C49 C48 C47 C46 -53.9(4)
C42 C41 C45 O23 136.3(3)
C42 C41 C45 C46 -99.6(3)
C42 C41 C40 O21 -179.8(2)
C42 C41 C40 C39 62.1(3)
C42 C41 C50 O27 -166.7(2)
C42 C41 C50 C47 74.2(3)
C42 C43 C36 C35 -65.5(4)
C42 C43 C36 C37 59.1(4)
C42 C49 C48 C47 -44.0(4)
C23 O8 C9 C10 135.6(3)
C23 O8 C9 C8 -101.2(3)
O17 C38 C37 C36 -177.8(4)
C4 O2 C7 O3 169.8(3)
C4 O2 C7 C6 -11.0(3)
C4 C5 C12 O4 61.2(4)
C4 C5 C12 C11 -61.6(4)
C4 C5 C12 C13 176.5(3)
C4 C5 C6 C7 5.5(3)
C4 C8 C9 O8 149.1(3)
C4 C8 C9 C10 -91.2(3)
C4 C2 C1 O1 99.4(3)
C38 O16 C35 C39 134.4(3)
C38 O16 C35 C36 11.3(4)
C38 O16 C35 C33 -105.1(3)
C45 O23 C57 O24 3.4(5)
C45 O23 C57 C58 -176.3(3)
C45 C41 C42 C43 -175.4(3)
C45 C41 C42 C49 51.8(3)
C45 C41 C40 O21 -63.6(3)
C45 C41 C40 C39 178.2(2)
C45 C41 C50 O27 84.0(3)
C45 C41 C50 C47 -35.2(3)
C45 C46 C47 C48 78.5(3)
C45 C46 C47 C50 -36.6(3)
O22 C54 C55 C56 -20.1(13)
C44 C43 C42 C41 -167.6(3)
C44 C43 C42 C49 -36.8(4)
C44 C43 C36 C35 173.1(3)
C44 C43 C36 C37 -62.3(3)
C19 O13 C30 O14 3.5(5)
C19 O13 C30 C31 -179.2(3)
C19 C10 C9 O8 56.2(3)
C19 C10 C9 C8 -61.8(3)
C19 C10 C14 O9 -112.1(3)
C19 C10 C14 C15 12.0(3)
C20 C15 C14 O9 -93.4(3)
C20 C15 C14 C10 142.5(3)
C20 C15 C16 C17 -47.9(4)
C20 C15 C16 C19 -163.6(3)
C40 O21 C54 O22 -0.6(6)
C40 O21 C54 C55 -179.6(3)
C40 C41 C42 C43 -54.2(4)
C40 C41 C42 C49 173.0(2)
C40 C41 C45 O23 15.2(4)
C40 C41 C45 C46 139.3(3)
C40 C41 C50 O27 -40.0(4)
C40 C41 C50 C47 -159.2(3)
C40 C39 C35 O16 -48.5(4)
C40 C39 C35 C36 69.1(3)
C40 C39 C35 C33 -166.2(3)
C57 O23 C45 C41 -154.5(3)
C57 O23 C45 C46 84.6(3)
C12 C11 C10 C9 -59.1(4)
C12 C11 C10 C14 -179.2(3)
C12 C11 C10 C19 70.8(3)
C12 C11 C18 C17 -90.6(3)
C12 C5 C4 O2 118.4(3)
C12 C5 C4 C8 -1.7(4)
C12 C5 C4 C2 -126.4(3)
C12 C5 C6 C7 -127.1(3)
C35 O16 C38 O17 171.7(3)
C35 O16 C38 C37 -9.7(4)
C35 C39 C40 O21 147.0(3)
C35 C39 C40 C41 -94.0(3)
C35 C36 C37 C38 2.9(4)
C35 C33 C32 O15 100.0(4)
C16 C15 C14 O9 139.4(2)
C16 C15 C14 C10 15.3(3)
C36 C43 C42 C41 74.5(4)
C36 C43 C42 C49 -154.7(3)
C36 C35 C33 O15 -64.6(4)
C36 C35 C33 C34 70.4(4)
C36 C35 C33 C32 -132.0(4)
C59 O25 C46 C45 176.5(3)
C59 O25 C46 C47 66.2(4)
C59 O25 C46 C51 -61.1(4)
C48 C49 C42 C41 42.4(3)
C48 C49 C42 C43 -93.8(3)
C1 O1 C2 C4 -113.2(3)
C1 O1 C2 C3 110.1(3)
C50 O27 C61 O28 -0.1(5)
C50 O27 C61 C62 -178.6(3)
C50 C41 C42 C43 75.1(4)
C50 C41 C42 C49 -57.7(3)
C50 C41 C45 O23 -111.5(3)
C50 C41 C45 C46 12.6(3)
C50 C41 C40 O21 55.9(3)
C50 C41 C40 C39 -62.3(4)
C46 O25 C59 O26 -6.0(5)
C46 O25 C59 C60 173.5(3)
C6 C5 C4 O2 -11.6(3)
C6 C5 C4 C8 -131.7(3)
C6 C5 C4 C2 103.6(3)
C6 C5 C12 O4 -174.5(3)
C6 C5 C12 C11 62.7(4)
C6 C5 C12 C13 -59.2(4)
C28 O11 C15 C14 167.9(3)
C28 O11 C15 C20 -70.6(4)
C28 O11 C15 C16 58.3(4)
C54 O21 C40 C41 132.7(3)
C54 O21 C40 C39 -103.9(3)
C61 O27 C50 C41 161.0(3)
C61 O27 C50 C47 -84.9(3)
C3 C2 C1 O1 -105.2(3)
C33 C35 C36 C43 -122.3(3)
C33 C35 C36 C37 107.2(3)
C51 C46 C47 C48 -47.2(4)
C51 C46 C47 C50 -162.3(3)
C30 O13 C19 C10 157.6(2)
C30 O13 C19 C16 -89.0(3)
C34 C33 C32 O15 -103.5(4)
C32 O15 C33 C35 -112.4(4)
C32 O15 C33 C34 112.2(4)
